data_7707204
loop_
_publ_author_name
'Gao, Liuzhou'
'Zhang, Hanyin'
'Liu, Xueting'
'Wang, Guoqiang'
'Li, Shuhua'

_publ_section_title
;
 Mechanistic insights into the dearomative diborylation of pyrazines: a
 radical or non-radical process?
;
_journal_issue 20
_journal_name_full 'Dalton transactions (Cambridge, England : 2003)'
_journal_page_first 6982
_journal_page_last 6990
_journal_paper_doi 10.1039/d1dt00921d
_journal_volume 50
_journal_year 2021
_chemical_formula_moiety 'C20 H30 B2 N2 O4'
_chemical_formula_sum 'C20 H30 B2 N2 O4'
_chemical_formula_weight 384.08
_space_group_crystal_system monoclinic
_space_group_IT_number 14
_space_group_name_Hall '-P 2ybc'
_space_group_name_H-M_alt 'P 1 21/c 1'
_atom_sites_solution_hydrogens geom
_atom_sites_solution_primary iterative
_audit_block_doi 10.5517/ccdc.csd.cc27jt9x
_audit_creation_date 2021-01-29
_audit_creation_method
;
Olex2 1.3
(compiled 2020.11.12 svn.r5f609507 for OlexSys, GUI svn.r6226)
;
_audit_update_record
;
2021-03-20 deposited with the CCDC.	2021-04-27 downloaded from the CCDC.
;
_cell_angle_alpha 90
_cell_angle_beta 107.916(3)
_cell_angle_gamma 90
_cell_formula_units_Z 4
_cell_length_a 15.7142(11)
_cell_length_b 11.0458(8)
_cell_length_c 12.8792(9)
_cell_measurement_reflns_used 9888
_cell_measurement_temperature 190.0
_cell_measurement_theta_max 54.002
_cell_measurement_theta_min 2.571
_cell_volume 2127.1(3)
_computing_cell_refinement 'SAINT v8.37A (Bruker, 2015)'
_computing_data_reduction 'SAINT v8.37A (Bruker, 2015)'
_computing_molecular_graphics 'Olex2 1.3 (Dolomanov et al., 2009)'
_computing_publication_material 'Olex2 1.3 (Dolomanov et al., 2009)'
_computing_structure_refinement 'SHELXL 2018/3 (Sheldrick, 2015)'
_computing_structure_solution 'olex2.solve 1.3 (Bourhis et al., 2015)'
_diffrn_ambient_temperature 190.0
_diffrn_measured_fraction_theta_full 0.984
_diffrn_measured_fraction_theta_max 0.984
_diffrn_measurement_device_type 'Bruker APEX-II CCD'
_diffrn_measurement_method '\f and \w scans'
_diffrn_radiation_type GaK\a
_diffrn_radiation_wavelength 1.34139
_diffrn_reflns_av_R_equivalents 0.0480
_diffrn_reflns_av_unetI/netI 0.0382
_diffrn_reflns_Laue_measured_fraction_full 0.984
_diffrn_reflns_Laue_measured_fraction_max 0.984
_diffrn_reflns_limit_h_max 18
_diffrn_reflns_limit_h_min -18
_diffrn_reflns_limit_k_max 13
_diffrn_reflns_limit_k_min -12
_diffrn_reflns_limit_l_max 15
_diffrn_reflns_limit_l_min -15
_diffrn_reflns_number 17293
_diffrn_reflns_point_group_measured_fraction_full 0.984
_diffrn_reflns_point_group_measured_fraction_max 0.984
_diffrn_reflns_theta_full 53.594
_diffrn_reflns_theta_max 54.003
_diffrn_reflns_theta_min 2.571
_diffrn_source_current 2.86
_diffrn_source_power 0.1993706
_diffrn_source_voltage 69.71
_diffrn_standards_number 0
_exptl_absorpt_coefficient_mu 0.415
_exptl_absorpt_correction_T_max 0.7506
_exptl_absorpt_correction_T_min 0.5651
_exptl_absorpt_correction_type multi-scan
_exptl_absorpt_process_details
;
SADABS-2016/2 (Bruker,2016/2) was used for absorption correction.
wR2(int) was 0.1639 before and 0.1005 after correction.
The Ratio of minimum to maximum transmission is 0.7529.
The \l/2 correction factor is Not present.
;
_exptl_crystal_colour red
_exptl_crystal_colour_primary red
_exptl_crystal_density_diffrn 1.199
_exptl_crystal_description block
_exptl_crystal_F_000 824
_exptl_crystal_size_max 0.21
_exptl_crystal_size_mid 0.17
_exptl_crystal_size_min 0.13
_refine_diff_density_max 0.216
_refine_diff_density_min -0.259
_refine_diff_density_rms 0.057
_refine_ls_extinction_method none
_refine_ls_goodness_of_fit_ref 1.061
_refine_ls_hydrogen_treatment constr
_refine_ls_matrix_type full
_refine_ls_number_parameters 261
_refine_ls_number_reflns 3843
_refine_ls_number_restraints 0
_refine_ls_restrained_S_all 1.061
_refine_ls_R_factor_all 0.0466
_refine_ls_R_factor_gt 0.0424
_refine_ls_shift/su_max 0.001
_refine_ls_shift/su_mean 0.000
_refine_ls_structure_factor_coef Fsqd
_refine_ls_weighting_details 'w=1/[\s^2^(Fo^2^)+(0.0659P)^2^+0.4140P] where P=(Fo^2^+2Fc^2^)/3'
_refine_ls_weighting_scheme calc
_refine_ls_wR_factor_gt 0.1152
_refine_ls_wR_factor_ref 0.1199
_reflns_Friedel_coverage 0.000
_reflns_number_gt 3466
_reflns_number_total 3843
_reflns_threshold_expression 'I > 2\s(I)'
_cod_data_source_file d1dt00921d2.cif
_cod_data_source_block w_a
_cod_depositor_comments 'Adding full bibliography for 7707204.cif.'
_cod_database_code 7707204
_shelx_shelxl_version_number 2018/3
_shelx_space_group_comment
;
The symmetry employed for this shelxl refinement is uniquely defined
by the following loop, which should always be used as a source of
symmetry information in preference to the above space-group names.
They are only intended as comments.
;
_shelx_estimated_absorpt_t_max 0.948
_shelx_estimated_absorpt_t_min 0.918
_olex2_refinement_description
;
1. Fixed Uiso
 At 1.2 times of:
  All C(H) groups
 At 1.5 times of:
  All C(H,H,H) groups
2.a Aromatic/amide H refined with riding coordinates:
 C1(H1), C2(H2), C5(H5), C6(H6), C7(H7), C8(H8)
2.b Idealised Me refined as rotating group:
 C10(H10A,H10B,H10C), C11(H11A,H11B,H11C), C13(H13A,H13B,H13C), C14(H14A,H14B,
 H14C), C16(H16A,H16B,H16C), C17(H17A,H17B,H17C), C19(H19A,H19B,H19C), C20(H20A,
 H20B,H20C)
;
_olex2_submission_special_instructions 'No special instructions were received'

loop_
_space_group_symop_operation_xyz
'x, y, z'
'-x, y+1/2, -z+1/2'
'-x, -y, -z'
'x, -y-1/2, z-1/2'

loop_
_atom_site_label
_atom_site_type_symbol
_atom_site_fract_x
_atom_site_fract_y
_atom_site_fract_z
_atom_site_U_iso_or_equiv
_atom_site_adp_type
_atom_site_occupancy
_atom_site_site_symmetry_order
_atom_site_calc_flag
_atom_site_refinement_flags_posn
_atom_site_refinement_flags_adp
_atom_site_refinement_flags_occupancy
_atom_site_disorder_assembly
_atom_site_disorder_group
B1 B 0.64337(9) 0.04932(11) 0.75521(11) 0.0249(3) Uani 1 1 d . . . . .
B2 B 0.85008(9) 0.69474(11) 0.73262(11) 0.0258(3) Uani 1 1 d . . . . .
C1 C 0.75822(7) 0.19023(10) 0.86600(9) 0.0251(3) Uani 1 1 d . . . . .
H1 H 0.772428 0.133517 0.924277 0.030 Uiso 1 1 calc R U . . .
C2 C 0.79924(7) 0.29761(10) 0.88228(9) 0.0259(3) Uani 1 1 d . . . . .
H2 H 0.840786 0.315262 0.951591 0.031 Uiso 1 1 calc R U . . .
C3 C 0.78171(7) 0.38823(9) 0.79619(9) 0.0226(3) Uani 1 1 d . . . . .
C4 C 0.71968(7) 0.35022(9) 0.69163(9) 0.0227(3) Uani 1 1 d . . . . .
C5 C 0.68017(7) 0.24101(10) 0.67990(9) 0.0245(3) Uani 1 1 d . . . . .
H5 H 0.640636 0.219195 0.610435 0.029 Uiso 1 1 calc R U . . .
C6 C 0.81979(7) 0.49852(10) 0.80804(9) 0.0250(3) Uani 1 1 d . . . . .
H6 H 0.859291 0.520796 0.877386 0.030 Uiso 1 1 calc R U . . .
C7 C 0.74356(8) 0.54699(10) 0.62069(9) 0.0273(3) Uani 1 1 d . . . . .
H7 H 0.730769 0.602379 0.561446 0.033 Uiso 1 1 calc R U . . .
C8 C 0.70388(8) 0.43883(10) 0.60443(9) 0.0267(3) Uani 1 1 d . . . . .
H8 H 0.664419 0.419343 0.534273 0.032 Uiso 1 1 calc R U . . .
C9 C 0.94275(8) 0.84942(10) 0.80895(10) 0.0280(3) Uani 1 1 d . . . . .
C10 C 1.04292(9) 0.86548(12) 0.85417(11) 0.0385(3) Uani 1 1 d . . . . .
H10A H 1.062284 0.849961 0.932902 0.058 Uiso 1 1 calc R U . . .
H10B H 1.058802 0.948482 0.840579 0.058 Uiso 1 1 calc R U . . .
H10C H 1.072609 0.808413 0.818344 0.058 Uiso 1 1 calc R U . . .
C11 C 0.89583(10) 0.92322(11) 0.87443(11) 0.0383(3) Uani 1 1 d . . . . .
H11A H 0.831096 0.910740 0.844980 0.057 Uiso 1 1 calc R U . . .
H11B H 0.909482 1.009236 0.869695 0.057 Uiso 1 1 calc R U . . .
H11C H 0.916623 0.897370 0.950901 0.057 Uiso 1 1 calc R U . . .
C12 C 0.90266(8) 0.86788(10) 0.68293(10) 0.0305(3) Uani 1 1 d . . . . .
C13 C 0.96509(10) 0.82807(14) 0.62033(12) 0.0442(3) Uani 1 1 d . . . . .
H13A H 0.989456 0.747973 0.645913 0.066 Uiso 1 1 calc R U . . .
H13B H 1.014169 0.886380 0.632254 0.066 Uiso 1 1 calc R U . . .
H13C H 0.932042 0.824101 0.542302 0.066 Uiso 1 1 calc R U . . .
C14 C 0.86629(11) 0.99345(12) 0.64807(12) 0.0461(4) Uani 1 1 d . . . . .
H14A H 0.838004 0.994971 0.568825 0.069 Uiso 1 1 calc R U . . .
H14B H 0.915374 1.052207 0.668306 0.069 Uiso 1 1 calc R U . . .
H14C H 0.821965 1.014414 0.684521 0.069 Uiso 1 1 calc R U . . .
C15 C 0.58504(8) -0.12206(10) 0.80133(10) 0.0291(3) Uani 1 1 d . . . . .
C16 C 0.52569(9) -0.08292(13) 0.86820(11) 0.0389(3) Uani 1 1 d . . . . .
H16A H 0.559471 -0.087092 0.945988 0.058 Uiso 1 1 calc R U . . .
H16B H 0.473704 -0.136731 0.852863 0.058 Uiso 1 1 calc R U . . .
H16C H 0.505485 0.000390 0.849029 0.058 Uiso 1 1 calc R U . . .
C17 C 0.61814(10) -0.25032(11) 0.82952(12) 0.0430(4) Uani 1 1 d . . . . .
H17A H 0.661476 -0.270529 0.791400 0.065 Uiso 1 1 calc R U . . .
H17B H 0.567490 -0.306475 0.806955 0.065 Uiso 1 1 calc R U . . .
H17C H 0.646873 -0.256953 0.908462 0.065 Uiso 1 1 calc R U . . .
C18 C 0.54265(8) -0.09651(10) 0.67642(10) 0.0294(3) Uani 1 1 d . . . . .
C19 C 0.44158(9) -0.10324(12) 0.63485(11) 0.0401(3) Uani 1 1 d . . . . .
H19A H 0.416280 -0.046482 0.675931 0.060 Uiso 1 1 calc R U . . .
H19B H 0.422237 -0.185701 0.644469 0.060 Uiso 1 1 calc R U . . .
H19C H 0.420776 -0.081906 0.557246 0.060 Uiso 1 1 calc R U . . .
C20 C 0.58310(11) -0.17116(12) 0.60453(11) 0.0435(4) Uani 1 1 d . . . . .
H20A H 0.561593 -0.140733 0.529481 0.065 Uiso 1 1 calc R U . . .
H20B H 0.565383 -0.256053 0.605993 0.065 Uiso 1 1 calc R U . . .
H20C H 0.648438 -0.164894 0.631685 0.065 Uiso 1 1 calc R U . . .
N1 N 0.69501(6) 0.15723(8) 0.76668(8) 0.0252(2) Uani 1 1 d . . . . .
N2 N 0.80332(6) 0.58262(8) 0.72130(8) 0.0265(2) Uani 1 1 d . . . . .
O1 O 0.66249(5) -0.04098(7) 0.83140(7) 0.0281(2) Uani 1 1 d . . . . .
O2 O 0.56946(5) 0.02918(7) 0.66714(7) 0.0290(2) Uani 1 1 d . . . . .
O3 O 0.92145(5) 0.72199(7) 0.82177(7) 0.0287(2) Uani 1 1 d . . . . .
O4 O 0.82791(5) 0.78273(7) 0.65433(7) 0.0309(2) Uani 1 1 d . . . . .

loop_
_atom_site_aniso_label
_atom_site_aniso_U_11
_atom_site_aniso_U_22
_atom_site_aniso_U_33
_atom_site_aniso_U_23
_atom_site_aniso_U_13
_atom_site_aniso_U_12
B1 0.0259(6) 0.0217(6) 0.0282(7) -0.0021(5) 0.0100(5) -0.0012(5)
B2 0.0268(6) 0.0209(6) 0.0295(7) 0.0009(5) 0.0081(5) 0.0002(5)
C1 0.0261(6) 0.0234(5) 0.0244(6) 0.0023(4) 0.0055(5) 0.0001(4)
C2 0.0278(6) 0.0235(5) 0.0241(6) 0.0000(4) 0.0045(5) -0.0015(4)
C3 0.0218(5) 0.0213(5) 0.0245(6) -0.0016(4) 0.0070(4) -0.0001(4)
C4 0.0216(5) 0.0219(5) 0.0248(6) -0.0010(4) 0.0072(4) 0.0009(4)
C5 0.0251(6) 0.0230(5) 0.0241(6) -0.0013(4) 0.0055(5) -0.0012(4)
C6 0.0278(6) 0.0213(5) 0.0239(6) 0.0003(4) 0.0049(5) -0.0007(4)
C7 0.0283(6) 0.0251(6) 0.0257(6) 0.0042(4) 0.0043(5) 0.0002(4)
C8 0.0271(6) 0.0261(6) 0.0243(6) 0.0002(4) 0.0040(5) -0.0015(4)
C9 0.0318(6) 0.0189(5) 0.0317(6) 0.0010(4) 0.0072(5) -0.0042(4)
C10 0.0347(7) 0.0361(7) 0.0403(7) -0.0013(6) 0.0051(6) -0.0081(5)
C11 0.0463(8) 0.0302(6) 0.0391(8) -0.0047(5) 0.0141(6) -0.0006(5)
C12 0.0340(6) 0.0224(5) 0.0332(7) 0.0016(5) 0.0076(5) -0.0078(5)
C13 0.0475(8) 0.0492(8) 0.0390(8) -0.0053(6) 0.0177(6) -0.0124(6)
C14 0.0621(9) 0.0269(6) 0.0435(8) 0.0100(6) 0.0076(7) -0.0037(6)
C15 0.0311(6) 0.0246(6) 0.0311(6) -0.0017(5) 0.0089(5) -0.0105(5)
C16 0.0381(7) 0.0482(8) 0.0331(7) -0.0052(6) 0.0149(6) -0.0136(6)
C17 0.0554(9) 0.0263(6) 0.0451(8) 0.0051(6) 0.0121(7) -0.0076(6)
C18 0.0360(7) 0.0223(6) 0.0300(6) -0.0032(5) 0.0106(5) -0.0104(5)
C19 0.0383(7) 0.0410(7) 0.0366(7) -0.0027(6) 0.0051(6) -0.0149(6)
C20 0.0633(9) 0.0338(7) 0.0382(7) -0.0093(6) 0.0224(7) -0.0071(6)
N1 0.0264(5) 0.0209(5) 0.0269(5) -0.0001(4) 0.0062(4) -0.0027(4)
N2 0.0291(5) 0.0214(5) 0.0266(5) 0.0016(4) 0.0051(4) -0.0020(4)
O1 0.0274(4) 0.0243(4) 0.0307(5) 0.0019(3) 0.0060(3) -0.0065(3)
O2 0.0315(4) 0.0235(4) 0.0295(5) 0.0008(3) 0.0058(4) -0.0075(3)
O3 0.0318(5) 0.0196(4) 0.0309(5) 0.0029(3) 0.0043(4) -0.0038(3)
O4 0.0307(5) 0.0239(4) 0.0331(5) 0.0055(3) 0.0024(4) -0.0050(3)

loop_
_atom_type_symbol
_atom_type_description
_atom_type_scat_dispersion_real
_atom_type_scat_dispersion_imag
_atom_type_scat_source
C C 0.0137 0.0067 'International Tables Vol C Tables 4.2.6.8 and 6.1.1.4'
H H 0.0000 0.0000 'International Tables Vol C Tables 4.2.6.8 and 6.1.1.4'
B B 0.0070 0.0029 'International Tables Vol C Tables 4.2.6.8 and 6.1.1.4'
N N 0.0241 0.0134 'International Tables Vol C Tables 4.2.6.8 and 6.1.1.4'
O O 0.0389 0.0241 'International Tables Vol C Tables 4.2.6.8 and 6.1.1.4'

loop_
_geom_angle_atom_site_label_1
_geom_angle_atom_site_label_2
_geom_angle_atom_site_label_3
_geom_angle
_geom_angle_site_symmetry_1
_geom_angle_site_symmetry_3
_geom_angle_publ_flag
O1 B1 N1 122.98(11) . . ?
O1 B1 O2 114.80(10) . . ?
O2 B1 N1 122.22(11) . . ?
O3 B2 N2 122.73(11) . . ?
O4 B2 N2 122.45(11) . . ?
O4 B2 O3 114.81(10) . . ?
C2 C1 H1 118.5 . . ?
C2 C1 N1 123.05(10) . . ?
N1 C1 H1 118.5 . . ?
C1 C2 H2 119.3 . . ?
C1 C2 C3 121.47(10) . . ?
C3 C2 H2 119.3 . . ?
C2 C3 C4 114.90(10) . . ?
C6 C3 C2 124.26(10) . . ?
C6 C3 C4 120.83(11) . . ?
C5 C4 C3 121.07(11) . . ?
C5 C4 C8 123.70(11) . . ?
C8 C4 C3 115.23(10) . . ?
C4 C5 H5 118.6 . . ?
C4 C5 N1 122.72(10) . . ?
N1 C5 H5 118.6 . . ?
C3 C6 H6 118.7 . . ?
C3 C6 N2 122.57(10) . . ?
N2 C6 H6 118.7 . . ?
C8 C7 H7 118.5 . . ?
C8 C7 N2 122.96(10) . . ?
N2 C7 H7 118.5 . . ?
C4 C8 H8 119.3 . . ?
C7 C8 C4 121.44(11) . . ?
C7 C8 H8 119.3 . . ?
C10 C9 C11 110.44(10) . . ?
C10 C9 C12 115.09(10) . . ?
C11 C9 C12 113.42(10) . . ?
O3 C9 C10 108.40(9) . . ?
O3 C9 C11 106.63(10) . . ?
O3 C9 C12 102.06(8) . . ?
C9 C10 H10A 109.5 . . ?
C9 C10 H10B 109.5 . . ?
C9 C10 H10C 109.5 . . ?
H10A C10 H10B 109.5 . . ?
H10A C10 H10C 109.5 . . ?
H10B C10 H10C 109.5 . . ?
C9 C11 H11A 109.5 . . ?
C9 C11 H11B 109.5 . . ?
C9 C11 H11C 109.5 . . ?
H11A C11 H11B 109.5 . . ?
H11A C11 H11C 109.5 . . ?
H11B C11 H11C 109.5 . . ?
C13 C12 C9 113.25(11) . . ?
C13 C12 C14 110.81(12) . . ?
C14 C12 C9 114.96(10) . . ?
O4 C12 C9 102.35(9) . . ?
O4 C12 C13 106.33(10) . . ?
O4 C12 C14 108.31(10) . . ?
C12 C13 H13A 109.5 . . ?
C12 C13 H13B 109.5 . . ?
C12 C13 H13C 109.5 . . ?
H13A C13 H13B 109.5 . . ?
H13A C13 H13C 109.5 . . ?
H13B C13 H13C 109.5 . . ?
C12 C14 H14A 109.5 . . ?
C12 C14 H14B 109.5 . . ?
C12 C14 H14C 109.5 . . ?
H14A C14 H14B 109.5 . . ?
H14A C14 H14C 109.5 . . ?
H14B C14 H14C 109.5 . . ?
C16 C15 C17 110.91(11) . . ?
C16 C15 C18 113.02(10) . . ?
C17 C15 C18 114.90(10) . . ?
O1 C15 C16 106.40(9) . . ?
O1 C15 C17 108.22(10) . . ?
O1 C15 C18 102.58(8) . . ?
C15 C16 H16A 109.5 . . ?
C15 C16 H16B 109.5 . . ?
C15 C16 H16C 109.5 . . ?
H16A C16 H16B 109.5 . . ?
H16A C16 H16C 109.5 . . ?
H16B C16 H16C 109.5 . . ?
C15 C17 H17A 109.5 . . ?
C15 C17 H17B 109.5 . . ?
C15 C17 H17C 109.5 . . ?
H17A C17 H17B 109.5 . . ?
H17A C17 H17C 109.5 . . ?
H17B C17 H17C 109.5 . . ?
C19 C18 C15 115.02(10) . . ?
C19 C18 C20 110.39(11) . . ?
C20 C18 C15 113.78(11) . . ?
O2 C18 C15 102.26(8) . . ?
O2 C18 C19 108.31(10) . . ?
O2 C18 C20 106.25(9) . . ?
C18 C19 H19A 109.5 . . ?
C18 C19 H19B 109.5 . . ?
C18 C19 H19C 109.5 . . ?
H19A C19 H19B 109.5 . . ?
H19A C19 H19C 109.5 . . ?
H19B C19 H19C 109.5 . . ?
C18 C20 H20A 109.5 . . ?
C18 C20 H20B 109.5 . . ?
C18 C20 H20C 109.5 . . ?
H20A C20 H20B 109.5 . . ?
H20A C20 H20C 109.5 . . ?
H20B C20 H20C 109.5 . . ?
C1 N1 B1 122.16(10) . . ?
C1 N1 C5 116.64(9) . . ?
C5 N1 B1 121.05(10) . . ?
C6 N2 B2 121.80(10) . . ?
C7 N2 B2 121.08(10) . . ?
C7 N2 C6 116.96(9) . . ?
B1 O1 C15 105.99(9) . . ?
B1 O2 C18 106.15(9) . . ?
B2 O3 C9 105.83(9) . . ?
B2 O4 C12 105.62(9) . . ?

loop_
_geom_bond_atom_site_label_1
_geom_bond_atom_site_label_2
_geom_bond_distance
_geom_bond_site_symmetry_2
_geom_bond_publ_flag
B1 N1 1.4238(15) . ?
B1 O1 1.3662(15) . ?
B1 O2 1.3692(16) . ?
B2 N2 1.4244(15) . ?
B2 O3 1.3690(15) . ?
B2 O4 1.3663(15) . ?
C1 H1 0.9500 . ?
C1 C2 1.3354(15) . ?
C1 N1 1.4050(15) . ?
C2 H2 0.9500 . ?
C2 C3 1.4558(16) . ?
C3 C4 1.4602(16) . ?
C3 C6 1.3451(15) . ?
C4 C5 1.3438(15) . ?
C4 C8 1.4524(16) . ?
C5 H5 0.9500 . ?
C5 N1 1.4141(14) . ?
C6 H6 0.9500 . ?
C6 N2 1.4141(14) . ?
C7 H7 0.9500 . ?
C7 C8 1.3340(16) . ?
C7 N2 1.4026(15) . ?
C8 H8 0.9500 . ?
C9 C10 1.5114(17) . ?
C9 C11 1.5172(17) . ?
C9 C12 1.5631(17) . ?
C9 O3 1.4678(13) . ?
C10 H10A 0.9800 . ?
C10 H10B 0.9800 . ?
C10 H10C 0.9800 . ?
C11 H11A 0.9800 . ?
C11 H11B 0.9800 . ?
C11 H11C 0.9800 . ?
C12 C13 1.5141(19) . ?
C12 C14 1.5146(17) . ?
C12 O4 1.4607(13) . ?
C13 H13A 0.9800 . ?
C13 H13B 0.9800 . ?
C13 H13C 0.9800 . ?
C14 H14A 0.9800 . ?
C14 H14B 0.9800 . ?
C14 H14C 0.9800 . ?
C15 C16 1.5141(18) . ?
C15 C17 1.5144(17) . ?
C15 C18 1.5660(17) . ?
C15 O1 1.4640(13) . ?
C16 H16A 0.9800 . ?
C16 H16B 0.9800 . ?
C16 H16C 0.9800 . ?
C17 H17A 0.9800 . ?
C17 H17B 0.9800 . ?
C17 H17C 0.9800 . ?
C18 C19 1.5138(18) . ?
C18 C20 1.5176(17) . ?
C18 O2 1.4664(13) . ?
C19 H19A 0.9800 . ?
C19 H19B 0.9800 . ?
C19 H19C 0.9800 . ?
C20 H20A 0.9800 . ?
C20 H20B 0.9800 . ?
C20 H20C 0.9800 . ?

loop_
_geom_torsion_atom_site_label_1
_geom_torsion_atom_site_label_2
_geom_torsion_atom_site_label_3
_geom_torsion_atom_site_label_4
_geom_torsion
_geom_torsion_site_symmetry_1
_geom_torsion_site_symmetry_2
_geom_torsion_site_symmetry_3
_geom_torsion_site_symmetry_4
_geom_torsion_publ_flag
C1 C2 C3 C4 -2.43(16) . . . . ?
C1 C2 C3 C6 178.93(11) . . . . ?
C2 C1 N1 B1 -171.47(11) . . . . ?
C2 C1 N1 C5 4.05(16) . . . . ?
C2 C3 C4 C5 2.57(16) . . . . ?
C2 C3 C4 C8 -178.27(9) . . . . ?
C2 C3 C6 N2 177.81(10) . . . . ?
C3 C4 C5 N1 0.58(17) . . . . ?
C3 C4 C8 C7 -0.35(16) . . . . ?
C3 C6 N2 B2 -174.42(11) . . . . ?
C3 C6 N2 C7 0.94(16) . . . . ?
C4 C3 C6 N2 -0.75(17) . . . . ?
C4 C5 N1 B1 171.69(10) . . . . ?
C4 C5 N1 C1 -3.88(16) . . . . ?
C5 C4 C8 C7 178.79(11) . . . . ?
C6 C3 C4 C5 -178.74(10) . . . . ?
C6 C3 C4 C8 0.42(16) . . . . ?
C8 C4 C5 N1 -178.51(10) . . . . ?
C8 C7 N2 B2 174.52(11) . . . . ?
C8 C7 N2 C6 -0.87(17) . . . . ?
C9 C12 O4 B2 -25.87(11) . . . . ?
C10 C9 C12 C13 33.14(14) . . . . ?
C10 C9 C12 C14 -95.66(14) . . . . ?
C10 C9 C12 O4 147.17(10) . . . . ?
C10 C9 O3 B2 -145.27(11) . . . . ?
C11 C9 C12 C13 161.68(10) . . . . ?
C11 C9 C12 C14 32.88(15) . . . . ?
C11 C9 C12 O4 -84.28(11) . . . . ?
C11 C9 O3 B2 95.82(11) . . . . ?
C12 C9 O3 B2 -23.39(12) . . . . ?
C13 C12 O4 B2 93.16(12) . . . . ?
C14 C12 O4 B2 -147.71(11) . . . . ?
C15 C18 O2 B1 22.81(11) . . . . ?
C16 C15 C18 C19 -31.24(14) . . . . ?
C16 C15 C18 C20 -159.98(10) . . . . ?
C16 C15 C18 O2 85.90(11) . . . . ?
C16 C15 O1 B1 -95.26(11) . . . . ?
C17 C15 C18 C19 97.44(13) . . . . ?
C17 C15 C18 C20 -31.30(14) . . . . ?
C17 C15 C18 O2 -145.42(10) . . . . ?
C17 C15 O1 B1 145.49(10) . . . . ?
C18 C15 O1 B1 23.65(11) . . . . ?
C19 C18 O2 B1 144.66(10) . . . . ?
C20 C18 O2 B1 -96.74(11) . . . . ?
N1 B1 O1 C15 168.60(11) . . . . ?
N1 B1 O2 C18 171.99(10) . . . . ?
N1 C1 C2 C3 -0.89(18) . . . . ?
N2 B2 O3 C9 -172.84(11) . . . . ?
N2 B2 O4 C12 -166.62(11) . . . . ?
N2 C7 C8 C4 0.61(18) . . . . ?
O1 B1 N1 C1 -13.02(17) . . . . ?
O1 B1 N1 C5 171.65(10) . . . . ?
O1 B1 O2 C18 -9.02(13) . . . . ?
O1 C15 C18 C19 -145.38(10) . . . . ?
O1 C15 C18 C20 85.88(11) . . . . ?
O1 C15 C18 O2 -28.24(11) . . . . ?
O2 B1 N1 C1 165.89(10) . . . . ?
O2 B1 N1 C5 -9.44(17) . . . . ?
O2 B1 O1 C15 -10.38(13) . . . . ?
O3 B2 N2 C6 8.77(18) . . . . ?
O3 B2 N2 C7 -166.40(11) . . . . ?
O3 B2 O4 C12 12.41(14) . . . . ?
O3 C9 C12 C13 -84.03(11) . . . . ?
O3 C9 C12 C14 147.18(11) . . . . ?
O3 C9 C12 O4 30.01(11) . . . . ?
O4 B2 N2 C6 -172.28(10) . . . . ?
O4 B2 N2 C7 12.55(18) . . . . ?
O4 B2 O3 C9 8.13(14) . . . . ?
